data_4060800
loop_
_publ_author_name
'Lee, Heung-Sae'
'Bae, Jin-Young'
'Kim, Dae-Hyun'
'Kim, Hoon Sik'
'Kim, Sung-Joon'
'Cho, Sungil'
'Ko, Jaejung'
'Kang, Sang Ook'

_publ_section_title
;
Rhodium and Iridium Phosphinothiolato Complexes. Synthesis and Crystal 
Structures of Mononuclear [M(cod)(S,P-SC~2~B~10~H~10~PPh~2~)] and 
Dinuclear [M~2~(CO)~2~(S,P-\m-SC~2~B~10~H~10~PPh~2~)] (M = Rh, Ir) 
and Their Performance in Catalytic Carbonylation
;
_journal_issue 1
_journal_name_full Organometallics
_journal_page_first 210
_journal_page_last 219
_journal_paper_doi 10.1021/om0107789
_journal_volume 21
_journal_year 2002
_chemical_formula_sum 'C22 H32 B10 P Rh S'
_chemical_formula_weight 570.52
_space_group_IT_number 14
_symmetry_cell_setting monoclinic
_symmetry_space_group_name_Hall '-P 2yn'
_symmetry_space_group_name_H-M 'P 1 21/n 1'
_atom_sites_solution_hydrogens geom
_atom_sites_solution_primary direct
_atom_sites_solution_secondary difmap
_audit_creation_method SHELXL-97
_cell_angle_alpha 90.00
_cell_angle_beta 99.061(11)
_cell_angle_gamma 90.00
_cell_formula_units_Z 4
_cell_length_a 12.6713(13)
_cell_length_b 11.114(2)
_cell_length_c 18.743(3)
_cell_measurement_reflns_used 25
_cell_measurement_temperature 293(2)
_cell_measurement_theta_max 13.85
_cell_measurement_theta_min 11.31
_cell_volume 2606.6(7)
_computing_cell_refinement 'CAD-4 software (Enraf-Nonius, 1988)'
_computing_data_collection 'CAD-4 software (Enraf-Nonius, 1988)'
_computing_data_reduction 'Xtal3.2 (Hall & Stewart, 1992)'
_computing_molecular_graphics 'ORTEP3 (Jonson & Burrett, 1998)'
_computing_publication_material SHELXL-97(Sheldrick,1997)
_computing_structure_refinement 'SHELXL-97 (Sheldrick, 1997)'
_computing_structure_solution 'SHELXS-97 (Sheldrick, 1990)'
_diffrn_ambient_temperature 293(2)
_diffrn_measured_fraction_theta_full 0.606
_diffrn_measured_fraction_theta_max 0.606
_diffrn_measurement_device_type 'Enraf-Nonius CAD-4'
_diffrn_measurement_method \w/2q
_diffrn_radiation_monochromator graphite
_diffrn_radiation_source 'fine-focus sealed tube'
_diffrn_radiation_type MoK\a
_diffrn_radiation_wavelength 0.71070
_diffrn_reflns_av_R_equivalents 0.0074
_diffrn_reflns_av_sigmaI/netI 0.0263
_diffrn_reflns_limit_h_max 15
_diffrn_reflns_limit_h_min 0
_diffrn_reflns_limit_k_max 13
_diffrn_reflns_limit_k_min 0
_diffrn_reflns_limit_l_max 23
_diffrn_reflns_limit_l_min -23
_diffrn_reflns_number 3322
_diffrn_reflns_theta_full 25.98
_diffrn_reflns_theta_max 25.98
_diffrn_reflns_theta_min 1.82
_diffrn_standards_decay_% 3.13
_diffrn_standards_interval_count 3600
_diffrn_standards_number 3
_exptl_absorpt_coefficient_mu 0.809
_exptl_absorpt_correction_T_max 1.00
_exptl_absorpt_correction_T_min 0.90
_exptl_absorpt_correction_type psi-scan
_exptl_crystal_colour yellow
_exptl_crystal_density_diffrn 1.454
_exptl_crystal_density_method 'not measured'
_exptl_crystal_description block
_exptl_crystal_F_000 1160
_exptl_crystal_size_max 0.3
_exptl_crystal_size_mid 0.3
_exptl_crystal_size_min 0.25
_refine_diff_density_max 0.355
_refine_diff_density_min -0.351
_refine_diff_density_rms 0.055
_refine_ls_extinction_method none
_refine_ls_goodness_of_fit_ref 0.864
_refine_ls_hydrogen_treatment mixed
_refine_ls_matrix_type full
_refine_ls_number_parameters 336
_refine_ls_number_reflns 3264
_refine_ls_number_restraints 0
_refine_ls_restrained_S_all 0.864
_refine_ls_R_factor_all 0.0421
_refine_ls_R_factor_gt 0.0279
_refine_ls_shift/su_max 0.000
_refine_ls_shift/su_mean 0.000
_refine_ls_structure_factor_coef Fsqd
_refine_ls_weighting_details 'w=1/[\s^2^(Fo^2^)+(0.1000P)^2^+0.0000P] where P=(Fo^2^+2Fc^2^)/3'
_refine_ls_weighting_scheme calc
_refine_ls_wR_factor_gt 0.0908
_refine_ls_wR_factor_ref 0.1040
_reflns_number_gt 2709
_reflns_number_total 3264
_reflns_threshold_expression >2sigma(I)
_cod_depositor_comments
;
The following automatic conversions were performed:
'_symmetry_cell_setting' value 'Monoclinic' changed to 'monoclinic'
according to '/home/saulius/struct/CIF-dictionaries/cif_core.dic'
dictionary named 'cif_core.dic' version 2.4.1 from 2010-06-29.

Automatic conversion script
Id: cif_fix_enum 1527 2010-12-29 10:47:43Z saulius 
;
_cod_original_sg_symbol_H-M 'P 21/n'
_cod_database_code 4060800

loop_
_symmetry_equiv_pos_as_xyz
'x, y, z'
'-x+1/2, y+1/2, -z+1/2'
'-x, -y, -z'
'x-1/2, -y-1/2, z-1/2'

loop_
_atom_site_label
_atom_site_type_symbol
_atom_site_fract_x
_atom_site_fract_y
_atom_site_fract_z
_atom_site_U_iso_or_equiv
_atom_site_adp_type
_atom_site_occupancy
_atom_site_calc_flag
_atom_site_refinement_flags
_atom_site_disorder_assembly
_atom_site_disorder_group
Rh1 Rh 0.03387(2) 0.27742(2) 0.122847(17) 0.02571(14) Uani 1 d . . .
S1 S -0.08553(9) 0.39707(8) 0.05012(7) 0.0351(3) Uani 1 d . . .
P1 P -0.10419(8) 0.16706(8) 0.15033(6) 0.0257(3) Uani 1 d . . .
C1 C -0.2132(3) 0.3253(3) 0.0373(2) 0.0299(12) Uani 1 d . . .
C2 C -0.2299(3) 0.2021(3) 0.0870(2) 0.0274(12) Uani 1 d . . .
C3 C -0.1403(3) 0.2018(3) 0.2385(2) 0.0291(12) Uani 1 d . . .
C4 C -0.2100(4) 0.1298(3) 0.2710(3) 0.0359(13) Uani 1 d . . .
H4 H -0.2382 0.0597 0.2485 0.043 Uiso 1 calc R . .
C5 C -0.2364(4) 0.1638(4) 0.3367(3) 0.0428(14) Uani 1 d . . .
H5 H -0.2814 0.1153 0.3590 0.051 Uiso 1 calc R . .
C6 C -0.1967(5) 0.2690(4) 0.3698(3) 0.0474(15) Uani 1 d . . .
H6 H -0.2167 0.2922 0.4134 0.057 Uiso 1 calc R . .
C7 C -0.1272(4) 0.3402(4) 0.3383(3) 0.0396(14) Uani 1 d . . .
H7 H -0.0991 0.4102 0.3610 0.048 Uiso 1 calc R . .
C8 C -0.0999(4) 0.3060(4) 0.2724(3) 0.0357(13) Uani 1 d . . .
H8 H -0.0537 0.3540 0.2508 0.043 Uiso 1 calc R . .
C9 C -0.0831(3) 0.0039(3) 0.1504(2) 0.0298(12) Uani 1 d . . .
C10 C -0.0748(3) -0.0537(4) 0.0848(3) 0.0392(14) Uani 1 d . . .
H10 H -0.0918 -0.0130 0.0412 0.047 Uiso 1 calc R . .
C11 C -0.0403(4) -0.1735(4) 0.0862(3) 0.0523(19) Uani 1 d . . .
H11 H -0.0347 -0.2121 0.0429 0.063 Uiso 1 calc R . .
C12 C -0.0149(5) -0.2346(4) 0.1495(4) 0.061(2) Uani 1 d . . .
H12 H 0.0065 -0.3146 0.1491 0.073 Uiso 1 calc R . .
C13 C -0.0208(4) -0.1776(4) 0.2148(4) 0.0515(18) Uani 1 d . . .
H13 H -0.0025 -0.2187 0.2581 0.062 Uiso 1 calc R . .
C14 C -0.0546(4) -0.0580(3) 0.2145(3) 0.0404(14) Uani 1 d . . .
H14 H -0.0580 -0.0195 0.2582 0.048 Uiso 1 calc R . .
C15 C 0.1494(5) 0.4285(4) 0.1360(3) 0.0496(18) Uani 1 d . . .
H15 H 0.1172 0.5065 0.1209 0.060 Uiso 1 calc R . .
C16 C 0.1738(4) 0.3613(4) 0.0803(3) 0.0444(15) Uani 1 d . . .
H16 H 0.1566 0.3987 0.0326 0.053 Uiso 1 calc R . .
C17 C 0.2668(5) 0.2743(6) 0.0887(4) 0.076(2) Uani 1 d . . .
H17A H 0.2904 0.2660 0.0422 0.091 Uiso 1 calc R . .
H17B H 0.3254 0.3096 0.1217 0.091 Uiso 1 calc R . .
C18 C 0.2467(5) 0.1555(5) 0.1148(4) 0.062(2) Uani 1 d . . .
H18A H 0.3109 0.1282 0.1457 0.075 Uiso 1 calc R . .
H18B H 0.2342 0.1016 0.0736 0.075 Uiso 1 calc R . .
C19 C 0.1544(4) 0.1435(4) 0.1561(3) 0.0437(15) Uani 1 d . . .
H19 H 0.1263 0.0614 0.1569 0.052 Uiso 1 calc R . .
C20 C 0.1407(4) 0.2121(5) 0.2161(3) 0.0457(15) Uani 1 d . . .
H20 H 0.1046 0.1693 0.2512 0.055 Uiso 1 calc R . .
C21 C 0.2158(6) 0.3090(7) 0.2489(4) 0.074(2) Uani 1 d . . .
H21A H 0.2057 0.3206 0.2987 0.089 Uiso 1 calc R . .
H21B H 0.2886 0.2813 0.2495 0.089 Uiso 1 calc R . .
C22 C 0.2030(8) 0.4264(8) 0.2115(5) 0.101(4) Uani 1 d . . .
H22A H 0.1635 0.4790 0.2391 0.122 Uiso 1 calc R . .
H22B H 0.2735 0.4612 0.2130 0.122 Uiso 1 calc R . .
B3 B -0.2878(4) 0.3368(4) 0.1073(3) 0.0322(14) Uani 1 d . . .
H3 H -0.2630 0.3885 0.1572 0.039 Uiso 1 calc R . .
B4 B -0.3283(4) 0.4069(4) 0.0225(3) 0.0359(15) Uani 1 d . . .
H4A H -0.3307 0.5056 0.0176 0.043 Uiso 1 calc R . .
B5 B -0.2892(4) 0.3145(4) -0.0461(3) 0.0350(15) Uani 1 d . . .
H5A H -0.2660 0.3530 -0.0955 0.042 Uiso 1 calc R . .
B6 B -0.2246(4) 0.1865(4) -0.0047(3) 0.0332(14) Uani 1 d . . .
H6A H -0.1589 0.1420 -0.0264 0.040 Uiso 1 calc R . .
B7 B -0.3587(4) 0.1961(4) 0.1057(3) 0.0342(15) Uani 1 d . . .
H7A H -0.3811 0.1564 0.1550 0.041 Uiso 1 calc R . .
B8 B -0.4227(4) 0.3261(4) 0.0653(4) 0.0401(17) Uani 1 d . . .
H8A H -0.4869 0.3715 0.0882 0.048 Uiso 1 calc R . .
B9 B -0.4242(5) 0.3139(5) -0.0311(4) 0.0407(17) Uani 1 d . . .
H9 H -0.4893 0.3515 -0.0706 0.049 Uiso 1 calc R . .
B10 B -0.3589(4) 0.1752(4) -0.0472(3) 0.0373(15) Uani 1 d . . .
H10A H -0.3821 0.1228 -0.0970 0.045 Uiso 1 calc R . .
B11 B -0.3172(4) 0.1047(4) 0.0380(3) 0.0323(13) Uani 1 d . . .
H11A H -0.3118 0.0063 0.0438 0.039 Uiso 1 calc R . .
B12 B -0.4412(4) 0.1831(4) 0.0220(3) 0.0388(16) Uani 1 d . . .
H12A H -0.5183 0.1358 0.0165 0.047 Uiso 1 calc R . .

loop_
_atom_site_aniso_label
_atom_site_aniso_U_11
_atom_site_aniso_U_22
_atom_site_aniso_U_33
_atom_site_aniso_U_23
_atom_site_aniso_U_13
_atom_site_aniso_U_12
Rh1 0.0216(2) 0.02523(18) 0.0298(2) 0.00254(12) 0.0027(2) -0.00220(11)
S1 0.0256(6) 0.0295(5) 0.0471(8) 0.0113(5) -0.0043(8) -0.0069(4)
P1 0.0262(6) 0.0223(4) 0.0293(6) 0.0003(4) 0.0066(6) -0.0015(4)
C1 0.025(2) 0.0260(17) 0.039(3) 0.0029(18) 0.004(3) -0.0037(16)
C2 0.025(2) 0.0252(15) 0.033(3) 0.0028(17) 0.007(3) 0.0007(16)
C3 0.032(2) 0.0275(17) 0.028(3) -0.0001(17) 0.006(3) 0.0021(17)
C4 0.035(3) 0.0331(19) 0.041(3) 0.004(2) 0.012(3) 0.0013(18)
C5 0.045(3) 0.046(2) 0.042(3) 0.012(2) 0.018(3) 0.011(2)
C6 0.050(3) 0.060(3) 0.034(3) 0.004(2) 0.015(3) 0.021(2)
C7 0.040(3) 0.040(2) 0.036(3) -0.012(2) -0.005(3) 0.007(2)
C8 0.036(3) 0.037(2) 0.034(3) -0.002(2) 0.005(3) 0.002(2)
C9 0.025(2) 0.0247(16) 0.040(3) -0.0018(18) 0.006(3) -0.0022(17)
C10 0.033(3) 0.0351(19) 0.050(3) -0.007(2) 0.011(3) -0.0011(19)
C11 0.045(3) 0.035(2) 0.082(5) -0.022(3) 0.024(4) -0.003(2)
C12 0.042(3) 0.027(2) 0.117(7) -0.003(3) 0.025(5) 0.010(2)
C13 0.037(3) 0.035(2) 0.082(5) 0.015(3) 0.008(4) 0.006(2)
C14 0.035(3) 0.0325(19) 0.055(3) 0.007(2) 0.010(3) 0.0006(19)
C15 0.046(4) 0.031(2) 0.066(4) -0.001(3) -0.007(5) -0.019(2)
C16 0.027(2) 0.046(2) 0.062(4) 0.020(2) 0.012(3) -0.005(2)
C17 0.047(4) 0.095(4) 0.093(6) 0.042(4) 0.036(5) 0.019(3)
C18 0.044(3) 0.058(3) 0.090(5) 0.013(3) 0.025(4) 0.018(3)
C19 0.029(3) 0.038(2) 0.064(4) 0.017(2) 0.005(4) 0.008(2)
C20 0.026(3) 0.067(3) 0.040(3) 0.021(3) -0.005(3) -0.002(2)
C21 0.053(4) 0.123(5) 0.043(4) -0.001(4) -0.004(5) -0.012(4)
C22 0.113(9) 0.082(5) 0.098(8) -0.004(5) -0.015(10) -0.031(5)
B3 0.030(3) 0.0273(19) 0.040(3) -0.002(2) 0.008(3) 0.0007(19)
B4 0.027(3) 0.032(2) 0.046(4) 0.002(2) -0.004(4) 0.000(2)
B5 0.034(3) 0.036(2) 0.033(3) 0.002(2) -0.002(4) -0.007(2)
B6 0.036(3) 0.033(2) 0.031(3) 0.000(2) 0.009(3) -0.002(2)
B7 0.027(3) 0.033(2) 0.045(4) -0.002(2) 0.012(3) 0.000(2)
B8 0.025(3) 0.040(2) 0.055(4) -0.002(3) 0.004(4) 0.003(2)
B9 0.029(3) 0.040(2) 0.049(4) 0.005(3) -0.006(4) -0.003(2)
B10 0.037(3) 0.036(2) 0.036(3) 0.000(2) -0.004(4) -0.007(2)
B11 0.027(3) 0.0280(19) 0.042(3) -0.001(2) 0.005(3) -0.0044(19)
B12 0.026(3) 0.039(2) 0.050(4) 0.001(3) 0.002(4) -0.007(2)

loop_
_atom_type_symbol
_atom_type_description
_atom_type_scat_dispersion_real
_atom_type_scat_dispersion_imag
_atom_type_scat_source
C C 0.0033 0.0016 'International Tables Vol C Tables 4.2.6.8 and 6.1.1.4'
B B 0.0013 0.0007 'International Tables Vol C Tables 4.2.6.8 and 6.1.1.4'
H H 0.0000 0.0000 'International Tables Vol C Tables 4.2.6.8 and 6.1.1.4'
S S 0.1246 0.1234 'International Tables Vol C Tables 4.2.6.8 and 6.1.1.4'
P P 0.1023 0.0942 'International Tables Vol C Tables 4.2.6.8 and 6.1.1.4'
Rh Rh -1.1178 0.9187 'International Tables Vol C Tables 4.2.6.8 and 6.1.1.4'

loop_
_geom_angle_atom_site_label_1
_geom_angle_atom_site_label_2
_geom_angle_atom_site_label_3
_geom_angle
_geom_angle_site_symmetry_1
_geom_angle_site_symmetry_3
_geom_angle_publ_flag
C19 Rh1 C20 37.7(2) . . ?
C19 Rh1 C15 93.8(2) . . ?
C20 Rh1 C15 81.1(2) . . ?
C19 Rh1 C16 80.01(15) . . ?
C20 Rh1 C16 89.85(18) . . ?
C15 Rh1 C16 35.34(18) . . ?
C19 Rh1 P1 95.62(11) . . ?
C20 Rh1 P1 92.40(12) . . ?
C15 Rh1 P1 155.08(13) . . ?
C16 Rh1 P1 169.56(13) . . ?
C19 Rh1 S1 160.67(15) . . ?
C20 Rh1 S1 161.00(15) . . ?
C15 Rh1 S1 89.38(17) . . ?
C16 Rh1 S1 91.85(14) . . ?
P1 Rh1 S1 89.33(4) . . ?
C1 S1 Rh1 108.65(14) . . ?
C3 P1 C9 105.40(17) . . ?
C3 P1 C2 102.78(18) . . ?
C9 P1 C2 108.40(19) . . ?
C3 P1 Rh1 113.88(14) . . ?
C9 P1 Rh1 114.78(11) . . ?
C2 P1 Rh1 110.75(10) . . ?
C2 C1 B4 110.1(3) . . ?
C2 C1 B5 110.3(3) . . ?
B4 C1 B5 62.8(3) . . ?
C2 C1 B6 61.2(2) . . ?
B4 C1 B6 113.2(4) . . ?
B5 C1 B6 61.7(3) . . ?
C2 C1 B3 60.9(2) . . ?
B4 C1 B3 61.9(3) . . ?
B5 C1 B3 113.6(3) . . ?
B6 C1 B3 113.1(3) . . ?
C2 C1 S1 118.5(3) . . ?
B4 C1 S1 121.2(3) . . ?
B5 C1 S1 121.6(2) . . ?
B6 C1 S1 118.0(2) . . ?
B3 C1 S1 117.0(3) . . ?
C1 C2 B11 110.1(4) . . ?
C1 C2 B7 110.4(3) . . ?
B11 C2 B7 62.1(2) . . ?
C1 C2 B3 61.0(2) . . ?
B11 C2 B3 113.8(3) . . ?
B7 C2 B3 62.7(2) . . ?
C1 C2 B6 60.5(2) . . ?
B11 C2 B6 61.9(3) . . ?
B7 C2 B6 112.5(4) . . ?
B3 C2 B6 112.7(3) . . ?
C1 C2 P1 110.5(3) . . ?
B11 C2 P1 128.6(3) . . ?
B7 C2 P1 126.9(3) . . ?
B3 C2 P1 112.8(3) . . ?
B6 C2 P1 116.4(3) . . ?
C8 C3 C4 119.5(3) . . ?
C8 C3 P1 117.9(2) . . ?
C4 C3 P1 122.6(3) . . ?
C5 C4 C3 119.4(4) . . ?
C4 C5 C6 120.7(4) . . ?
C5 C6 C7 120.2(4) . . ?
C6 C7 C8 119.3(4) . . ?
C3 C8 C7 120.9(4) . . ?
C14 C9 C10 119.2(3) . . ?
C14 C9 P1 120.8(3) . . ?
C10 C9 P1 118.8(3) . . ?
C11 C10 C9 118.9(5) . . ?
C12 C11 C10 121.4(5) . . ?
C11 C12 C13 120.1(4) . . ?
C12 C13 C14 119.4(6) . . ?
C9 C14 C13 121.0(5) . . ?
C16 C15 C22 127.2(6) . . ?
C16 C15 Rh1 74.0(3) . . ?
C22 C15 Rh1 107.0(4) . . ?
C15 C16 C17 122.7(6) . . ?
C15 C16 Rh1 70.7(2) . . ?
C17 C16 Rh1 110.0(3) . . ?
C18 C17 C16 116.3(4) . . ?
C17 C18 C19 116.6(4) . . ?
C20 C19 C18 124.9(5) . . ?
C20 C19 Rh1 71.5(3) . . ?
C18 C19 Rh1 111.2(3) . . ?
C19 C20 C21 124.8(4) . . ?
C19 C20 Rh1 70.9(3) . . ?
C21 C20 Rh1 111.5(4) . . ?
C22 C21 C20 115.0(7) . . ?
C15 C22 C21 118.1(7) . . ?
C2 B3 C1 58.11(19) . . ?
C2 B3 B8 104.9(3) . . ?
C1 B3 B8 105.1(4) . . ?
C2 B3 B4 104.8(3) . . ?
C1 B3 B4 58.0(2) . . ?
B8 B3 B4 60.5(3) . . ?
C2 B3 B7 58.3(2) . . ?
C1 B3 B7 104.6(3) . . ?
B8 B3 B7 59.4(3) . . ?
B4 B3 B7 107.1(4) . . ?
C1 B4 B3 60.0(3) . . ?
C1 B4 B5 58.7(3) . . ?
B3 B4 B5 108.7(3) . . ?
C1 B4 B9 105.9(3) . . ?
B3 B4 B9 109.0(3) . . ?
B5 B4 B9 60.0(3) . . ?
C1 B4 B8 106.1(3) . . ?
B3 B4 B8 59.7(3) . . ?
B5 B4 B8 108.5(3) . . ?
B9 B4 B8 61.0(3) . . ?
C1 B5 B6 59.7(3) . . ?
C1 B5 B4 58.5(3) . . ?
B6 B5 B4 108.1(4) . . ?
C1 B5 B9 105.9(3) . . ?
B6 B5 B9 108.6(3) . . ?
B4 B5 B9 60.1(3) . . ?
C1 B5 B10 106.2(4) . . ?
B6 B5 B10 59.9(3) . . ?
B4 B5 B10 108.5(3) . . ?
B9 B5 B10 60.7(3) . . ?
C1 B6 C2 58.3(2) . . ?
C1 B6 B5 58.6(3) . . ?
C2 B6 B5 105.6(3) . . ?
C1 B6 B10 106.0(3) . . ?
C2 B6 B10 105.6(3) . . ?
B5 B6 B10 60.7(3) . . ?
C1 B6 B11 105.5(3) . . ?
C2 B6 B11 58.2(2) . . ?
B5 B6 B11 108.6(3) . . ?
B10 B6 B11 60.5(3) . . ?
C2 B7 B12 105.8(3) . . ?
C2 B7 B8 105.5(3) . . ?
B12 B7 B8 60.9(3) . . ?
C2 B7 B11 58.5(2) . . ?
B12 B7 B11 60.8(3) . . ?
B8 B7 B11 109.3(4) . . ?
C2 B7 B3 59.0(2) . . ?
B12 B7 B3 108.2(4) . . ?
B8 B7 B3 59.4(3) . . ?
B11 B7 B3 107.9(3) . . ?
B7 B8 B3 61.2(3) . . ?
B7 B8 B12 59.0(3) . . ?
B3 B8 B12 108.1(3) . . ?
B7 B8 B4 108.0(3) . . ?
B3 B8 B4 59.8(3) . . ?
B12 B8 B4 107.1(3) . . ?
B7 B8 B9 107.4(3) . . ?
B3 B8 B9 107.9(3) . . ?
B12 B8 B9 59.9(3) . . ?
B4 B8 B9 59.4(3) . . ?
B5 B9 B4 59.9(3) . . ?
B5 B9 B12 107.1(4) . . ?
B4 B9 B12 106.8(5) . . ?
B5 B9 B10 59.7(3) . . ?
B4 B9 B10 107.5(4) . . ?
B12 B9 B10 59.8(3) . . ?
B5 B9 B8 107.4(5) . . ?
B4 B9 B8 59.6(3) . . ?
B12 B9 B8 59.4(3) . . ?
B10 B9 B8 107.4(4) . . ?
B6 B10 B5 59.5(3) . . ?
B6 B10 B11 59.9(3) . . ?
B5 B10 B11 107.2(4) . . ?
B6 B10 B12 107.4(4) . . ?
B5 B10 B12 107.1(3) . . ?
B11 B10 B12 59.8(3) . . ?
B6 B10 B9 107.4(4) . . ?
B5 B10 B9 59.6(3) . . ?
B11 B10 B9 107.8(4) . . ?
B12 B10 B9 60.0(3) . . ?
C2 B11 B7 59.4(2) . . ?
C2 B11 B6 59.9(3) . . ?
B7 B11 B6 108.7(3) . . ?
C2 B11 B12 105.1(3) . . ?
B7 B11 B12 59.1(3) . . ?
B6 B11 B12 107.6(3) . . ?
C2 B11 B10 106.1(3) . . ?
B7 B11 B10 108.1(3) . . ?
B6 B11 B10 59.6(3) . . ?
B12 B11 B10 60.3(3) . . ?
B7 B12 B11 60.1(3) . . ?
B7 B12 B8 60.0(3) . . ?
B11 B12 B8 108.1(4) . . ?
B7 B12 B10 108.6(4) . . ?
B11 B12 B10 59.9(3) . . ?
B8 B12 B10 108.9(3) . . ?
B7 B12 B9 108.9(4) . . ?
B11 B12 B9 108.1(3) . . ?
B8 B12 B9 60.7(3) . . ?
B10 B12 B9 60.2(3) . . ?

loop_
_geom_bond_atom_site_label_1
_geom_bond_atom_site_label_2
_geom_bond_distance
_geom_bond_site_symmetry_2
_geom_bond_publ_flag
Rh1 C19 2.154(5) . ?
Rh1 C20 2.161(6) . ?
Rh1 C15 2.216(5) . ?
Rh1 C16 2.257(3) . ?
Rh1 P1 2.2615(9) . ?
Rh1 S1 2.2947(13) . ?
S1 C1 1.785(4) . ?
P1 C3 1.823(4) . ?
P1 C9 1.833(4) . ?
P1 C2 1.871(5) . ?
C1 C2 1.688(5) . ?
C1 B4 1.703(6) . ?
C1 B5 1.706(8) . ?
C1 B6 1.726(6) . ?
C1 B3 1.740(5) . ?
C2 B11 1.708(7) . ?
C2 B7 1.724(5) . ?
C2 B3 1.737(5) . ?
C2 B6 1.738(6) . ?
C3 C8 1.381(6) . ?
C3 C4 1.401(5) . ?
C4 C5 1.378(5) . ?
C5 C6 1.381(7) . ?
C6 C7 1.383(6) . ?
C7 C8 1.386(5) . ?
C9 C14 1.383(7) . ?
C9 C10 1.406(6) . ?
C10 C11 1.400(6) . ?
C11 C12 1.361(10) . ?
C12 C13 1.390(9) . ?
C13 C14 1.396(6) . ?
C15 C16 1.358(7) . ?
C15 C22 1.469(11) . ?
C16 C17 1.513(7) . ?
C17 C18 1.444(7) . ?
C18 C19 1.506(5) . ?
C19 C20 1.394(7) . ?
C20 C21 1.503(9) . ?
C21 C22 1.479(11) . ?
B3 B8 1.770(8) . ?
B3 B4 1.772(8) . ?
B3 B7 1.801(6) . ?
B4 B5 1.777(7) . ?
B4 B9 1.780(9) . ?
B4 B8 1.784(6) . ?
B5 B6 1.759(7) . ?
B5 B9 1.777(7) . ?
B5 B10 1.780(7) . ?
B6 B10 1.766(8) . ?
B6 B11 1.772(5) . ?
B7 B12 1.750(9) . ?
B7 B8 1.769(7) . ?
B7 B11 1.769(6) . ?
B8 B12 1.784(7) . ?
B8 B9 1.809(9) . ?
B9 B12 1.794(7) . ?
B9 B10 1.798(7) . ?
B10 B11 1.784(8) . ?
B10 B12 1.790(6) . ?
B11 B12 1.781(7) . ?

loop_
_geom_torsion_atom_site_label_1
_geom_torsion_atom_site_label_2
_geom_torsion_atom_site_label_3
_geom_torsion_atom_site_label_4
_geom_torsion
_geom_torsion_site_symmetry_1
_geom_torsion_site_symmetry_2
_geom_torsion_site_symmetry_3
_geom_torsion_site_symmetry_4
_geom_torsion_publ_flag
C19 Rh1 S1 C1 92.6(4) . . . . ?
C20 Rh1 S1 C1 -108.0(4) . . . . ?
C15 Rh1 S1 C1 -167.69(19) . . . . ?
C16 Rh1 S1 C1 157.1(2) . . . . ?
P1 Rh1 S1 C1 -12.58(14) . . . . ?
C19 Rh1 P1 C3 97.1(2) . . . . ?
C20 Rh1 P1 C3 59.4(2) . . . . ?
C15 Rh1 P1 C3 -14.5(4) . . . . ?
C16 Rh1 P1 C3 161.8(8) . . . . ?
S1 Rh1 P1 C3 -101.64(15) . . . . ?
C19 Rh1 P1 C9 -24.5(2) . . . . ?
C20 Rh1 P1 C9 -62.2(2) . . . . ?
C15 Rh1 P1 C9 -136.2(4) . . . . ?
C16 Rh1 P1 C9 40.2(8) . . . . ?
S1 Rh1 P1 C9 136.74(18) . . . . ?
C19 Rh1 P1 C2 -147.7(2) . . . . ?
C20 Rh1 P1 C2 174.67(18) . . . . ?
C15 Rh1 P1 C2 100.7(4) . . . . ?
C16 Rh1 P1 C2 -83.0(8) . . . . ?
S1 Rh1 P1 C2 13.60(12) . . . . ?
Rh1 S1 C1 C2 8.9(3) . . . . ?
Rh1 S1 C1 B4 150.8(3) . . . . ?
Rh1 S1 C1 B5 -133.9(3) . . . . ?
Rh1 S1 C1 B6 -61.6(3) . . . . ?
Rh1 S1 C1 B3 78.8(3) . . . . ?
B4 C1 C2 B11 67.8(4) . . . . ?
B5 C1 C2 B11 0.3(3) . . . . ?
B6 C1 C2 B11 -38.3(3) . . . . ?
B3 C1 C2 B11 106.8(3) . . . . ?
S1 C1 C2 B11 -146.5(3) . . . . ?
B4 C1 C2 B7 1.1(5) . . . . ?
B5 C1 C2 B7 -66.3(4) . . . . ?
B6 C1 C2 B7 -105.0(4) . . . . ?
B3 C1 C2 B7 40.1(3) . . . . ?
S1 C1 C2 B7 146.9(3) . . . . ?
B4 C1 C2 B3 -39.0(4) . . . . ?
B5 C1 C2 B3 -106.5(3) . . . . ?
B6 C1 C2 B3 -145.1(4) . . . . ?
S1 C1 C2 B3 106.8(4) . . . . ?
B4 C1 C2 B6 106.1(4) . . . . ?
B5 C1 C2 B6 38.6(3) . . . . ?
B3 C1 C2 B6 145.1(4) . . . . ?
S1 C1 C2 B6 -108.1(3) . . . . ?
B4 C1 C2 P1 -144.4(3) . . . . ?
B5 C1 C2 P1 148.2(2) . . . . ?
B6 C1 C2 P1 109.5(3) . . . . ?
B3 C1 C2 P1 -105.4(3) . . . . ?
S1 C1 C2 P1 1.4(3) . . . . ?
C3 P1 C2 C1 110.6(2) . . . . ?
C9 P1 C2 C1 -138.1(2) . . . . ?
Rh1 P1 C2 C1 -11.4(2) . . . . ?
C3 P1 C2 B11 -109.1(3) . . . . ?
C9 P1 C2 B11 2.2(3) . . . . ?
Rh1 P1 C2 B11 128.9(2) . . . . ?
C3 P1 C2 B7 -27.7(3) . . . . ?
C9 P1 C2 B7 83.5(3) . . . . ?
Rh1 P1 C2 B7 -149.7(3) . . . . ?
C3 P1 C2 B3 44.4(2) . . . . ?
C9 P1 C2 B3 155.7(2) . . . . ?
Rh1 P1 C2 B3 -77.6(2) . . . . ?
C3 P1 C2 B6 177.0(3) . . . . ?
C9 P1 C2 B6 -71.8(3) . . . . ?
Rh1 P1 C2 B6 55.0(3) . . . . ?
C9 P1 C3 C8 141.0(4) . . . . ?
C2 P1 C3 C8 -105.5(4) . . . . ?
Rh1 P1 C3 C8 14.3(4) . . . . ?
C9 P1 C3 C4 -41.6(5) . . . . ?
C2 P1 C3 C4 71.8(4) . . . . ?
Rh1 P1 C3 C4 -168.3(4) . . . . ?
C8 C3 C4 C5 -0.6(7) . . . . ?
P1 C3 C4 C5 -177.9(4) . . . . ?
C3 C4 C5 C6 1.4(7) . . . . ?
C4 C5 C6 C7 -1.9(8) . . . . ?
C5 C6 C7 C8 1.4(8) . . . . ?
C4 C3 C8 C7 0.1(7) . . . . ?
P1 C3 C8 C7 177.6(4) . . . . ?
C6 C7 C8 C3 -0.6(7) . . . . ?
C3 P1 C9 C14 -25.2(4) . . . . ?
C2 P1 C9 C14 -134.7(3) . . . . ?
Rh1 P1 C9 C14 100.9(3) . . . . ?
C3 P1 C9 C10 167.7(3) . . . . ?
C2 P1 C9 C10 58.2(3) . . . . ?
Rh1 P1 C9 C10 -66.2(4) . . . . ?
C14 C9 C10 C11 1.6(6) . . . . ?
P1 C9 C10 C11 168.9(3) . . . . ?
C9 C10 C11 C12 0.0(7) . . . . ?
C10 C11 C12 C13 -1.2(8) . . . . ?
C11 C12 C13 C14 1.0(8) . . . . ?
C10 C9 C14 C13 -1.9(6) . . . . ?
P1 C9 C14 C13 -168.9(3) . . . . ?
C12 C13 C14 C9 0.6(7) . . . . ?
C19 Rh1 C15 C16 66.8(4) . . . . ?
C20 Rh1 C15 C16 102.5(4) . . . . ?
P1 Rh1 C15 C16 178.8(3) . . . . ?
S1 Rh1 C15 C16 -94.1(3) . . . . ?
C19 Rh1 C15 C22 -57.9(5) . . . . ?
C20 Rh1 C15 C22 -22.3(5) . . . . ?
C16 Rh1 C15 C22 -124.7(6) . . . . ?
P1 Rh1 C15 C22 54.1(7) . . . . ?
S1 Rh1 C15 C22 141.2(5) . . . . ?
C22 C15 C16 C17 -2.5(8) . . . . ?
Rh1 C15 C16 C17 -101.9(4) . . . . ?
C22 C15 C16 Rh1 99.4(6) . . . . ?
C19 Rh1 C16 C15 -111.3(4) . . . . ?
C20 Rh1 C16 C15 -74.8(4) . . . . ?
P1 Rh1 C16 C15 -177.3(7) . . . . ?
S1 Rh1 C16 C15 86.3(3) . . . . ?
C19 Rh1 C16 C17 7.4(5) . . . . ?
C20 Rh1 C16 C17 44.0(5) . . . . ?
C15 Rh1 C16 C17 118.8(7) . . . . ?
P1 Rh1 C16 C17 -58.6(11) . . . . ?
S1 Rh1 C16 C17 -154.9(5) . . . . ?
C15 C16 C17 C18 84.7(8) . . . . ?
Rh1 C16 C17 C18 5.4(8) . . . . ?
C16 C17 C18 C19 -22.1(10) . . . . ?
C17 C18 C19 C20 -53.8(9) . . . . ?
C17 C18 C19 Rh1 27.8(8) . . . . ?
C15 Rh1 C19 C20 70.2(3) . . . . ?
C16 Rh1 C19 C20 102.9(3) . . . . ?
P1 Rh1 C19 C20 -86.6(2) . . . . ?
S1 Rh1 C19 C20 169.2(3) . . . . ?
C20 Rh1 C19 C18 -121.1(5) . . . . ?
C15 Rh1 C19 C18 -50.9(4) . . . . ?
C16 Rh1 C19 C18 -18.2(4) . . . . ?
P1 Rh1 C19 C18 152.2(4) . . . . ?
S1 Rh1 C19 C18 48.0(6) . . . . ?
C18 C19 C20 C21 0.1(9) . . . . ?
Rh1 C19 C20 C21 -103.3(6) . . . . ?
C18 C19 C20 Rh1 103.4(5) . . . . ?
C15 Rh1 C20 C19 -108.1(3) . . . . ?
C16 Rh1 C20 C19 -73.7(3) . . . . ?
P1 Rh1 C20 C19 96.1(2) . . . . ?
S1 Rh1 C20 C19 -169.0(2) . . . . ?
C19 Rh1 C20 C21 120.9(4) . . . . ?
C15 Rh1 C20 C21 12.7(3) . . . . ?
C16 Rh1 C20 C21 47.1(3) . . . . ?
P1 Rh1 C20 C21 -143.1(3) . . . . ?
S1 Rh1 C20 C21 -48.1(5) . . . . ?
C19 C20 C21 C22 80.5(8) . . . . ?
Rh1 C20 C21 C22 -0.6(6) . . . . ?
C16 C15 C22 C21 -52.6(10) . . . . ?
Rh1 C15 C22 C21 29.8(8) . . . . ?
C20 C21 C22 C15 -20.7(10) . . . . ?
B11 C2 B3 C1 -100.7(4) . . . . ?
B7 C2 B3 C1 -137.2(4) . . . . ?
B6 C2 B3 C1 -32.7(3) . . . . ?
P1 C2 B3 C1 101.7(3) . . . . ?
C1 C2 B3 B8 98.8(4) . . . . ?
B11 C2 B3 B8 -1.9(4) . . . . ?
B7 C2 B3 B8 -38.4(3) . . . . ?
B6 C2 B3 B8 66.1(4) . . . . ?
P1 C2 B3 B8 -159.5(3) . . . . ?
C1 C2 B3 B4 36.0(3) . . . . ?
B11 C2 B3 B4 -64.7(4) . . . . ?
B7 C2 B3 B4 -101.2(4) . . . . ?
B6 C2 B3 B4 3.3(4) . . . . ?
P1 C2 B3 B4 137.7(3) . . . . ?
C1 C2 B3 B7 137.2(4) . . . . ?
B11 C2 B3 B7 36.5(3) . . . . ?
B6 C2 B3 B7 104.5(4) . . . . ?
P1 C2 B3 B7 -121.1(3) . . . . ?
B4 C1 B3 C2 137.9(4) . . . . ?
B5 C1 B3 C2 100.9(4) . . . . ?
B6 C1 B3 C2 33.0(4) . . . . ?
S1 C1 B3 C2 -109.2(4) . . . . ?
C2 C1 B3 B8 -98.3(3) . . . . ?
B4 C1 B3 B8 39.6(3) . . . . ?
B5 C1 B3 B8 2.6(4) . . . . ?
B6 C1 B3 B8 -65.3(4) . . . . ?
S1 C1 B3 B8 152.4(3) . . . . ?
C2 C1 B3 B4 -137.9(4) . . . . ?
B5 C1 B3 B4 -37.0(3) . . . . ?
B6 C1 B3 B4 -104.9(4) . . . . ?
S1 C1 B3 B4 112.8(3) . . . . ?
C2 C1 B3 B7 -36.7(3) . . . . ?
B4 C1 B3 B7 101.3(4) . . . . ?
B5 C1 B3 B7 64.2(4) . . . . ?
B6 C1 B3 B7 -3.6(5) . . . . ?
S1 C1 B3 B7 -145.9(3) . . . . ?
C2 C1 B4 B3 38.5(3) . . . . ?
B5 C1 B4 B3 141.7(3) . . . . ?
B6 C1 B4 B3 104.8(3) . . . . ?
S1 C1 B4 B3 -106.2(4) . . . . ?
C2 C1 B4 B5 -103.1(4) . . . . ?
B6 C1 B4 B5 -36.8(3) . . . . ?
B3 C1 B4 B5 -141.7(3) . . . . ?
S1 C1 B4 B5 112.2(3) . . . . ?
C2 C1 B4 B9 -64.6(4) . . . . ?
B5 C1 B4 B9 38.5(3) . . . . ?
B6 C1 B4 B9 1.7(4) . . . . ?
B3 C1 B4 B9 -103.2(4) . . . . ?
S1 C1 B4 B9 150.7(3) . . . . ?
C2 C1 B4 B8 -0.9(5) . . . . ?
B5 C1 B4 B8 102.2(4) . . . . ?
B6 C1 B4 B8 65.4(5) . . . . ?
B3 C1 B4 B8 -39.4(4) . . . . ?
S1 C1 B4 B8 -145.6(3) . . . . ?
C2 B3 B4 C1 -36.0(3) . . . . ?
B8 B3 B4 C1 -135.0(3) . . . . ?
B7 B3 B4 C1 -96.8(3) . . . . ?
C2 B3 B4 B5 -2.0(4) . . . . ?
C1 B3 B4 B5 34.0(3) . . . . ?
B8 B3 B4 B5 -101.0(4) . . . . ?
B7 B3 B4 B5 -62.8(4) . . . . ?
C2 B3 B4 B9 61.7(4) . . . . ?
C1 B3 B4 B9 97.8(3) . . . . ?
B8 B3 B4 B9 -37.2(3) . . . . ?
B7 B3 B4 B9 0.9(4) . . . . ?
C2 B3 B4 B8 99.0(3) . . . . ?
C1 B3 B4 B8 135.0(3) . . . . ?
B7 B3 B4 B8 38.1(3) . . . . ?
C2 C1 B5 B6 -38.4(2) . . . . ?
B4 C1 B5 B6 -141.2(3) . . . . ?
B3 C1 B5 B6 -104.5(3) . . . . ?
S1 C1 B5 B6 107.2(3) . . . . ?
C2 C1 B5 B4 102.8(3) . . . . ?
B6 C1 B5 B4 141.2(3) . . . . ?
B3 C1 B5 B4 36.7(3) . . . . ?
S1 C1 B5 B4 -111.6(3) . . . . ?
C2 C1 B5 B9 64.2(4) . . . . ?
B4 C1 B5 B9 -38.6(3) . . . . ?
B6 C1 B5 B9 102.6(3) . . . . ?
B3 C1 B5 B9 -1.9(4) . . . . ?
S1 C1 B5 B9 -150.2(3) . . . . ?
C2 C1 B5 B10 0.8(4) . . . . ?
B4 C1 B5 B10 -102.0(3) . . . . ?
B6 C1 B5 B10 39.2(3) . . . . ?
B3 C1 B5 B10 -65.4(4) . . . . ?
S1 C1 B5 B10 146.3(3) . . . . ?
B3 B4 B5 C1 -34.6(3) . . . . ?
B9 B4 B5 C1 -136.2(3) . . . . ?
B8 B4 B5 C1 -97.9(4) . . . . ?
C1 B4 B5 B6 34.7(3) . . . . ?
B3 B4 B5 B6 0.1(4) . . . . ?
B9 B4 B5 B6 -101.5(4) . . . . ?
B8 B4 B5 B6 -63.2(5) . . . . ?
C1 B4 B5 B9 136.2(3) . . . . ?
B3 B4 B5 B9 101.7(4) . . . . ?
B8 B4 B5 B9 38.3(4) . . . . ?
C1 B4 B5 B10 98.1(4) . . . . ?
B3 B4 B5 B10 63.5(5) . . . . ?
B9 B4 B5 B10 -38.1(4) . . . . ?
B8 B4 B5 B10 0.2(6) . . . . ?
B4 C1 B6 C2 -101.0(3) . . . . ?
B5 C1 B6 C2 -138.3(3) . . . . ?
B3 C1 B6 C2 -32.9(4) . . . . ?
S1 C1 B6 C2 108.9(4) . . . . ?
C2 C1 B6 B5 138.3(3) . . . . ?
B4 C1 B6 B5 37.3(3) . . . . ?
B3 C1 B6 B5 105.4(4) . . . . ?
S1 C1 B6 B5 -112.8(3) . . . . ?
C2 C1 B6 B10 98.8(3) . . . . ?
B4 C1 B6 B10 -2.2(4) . . . . ?
B5 C1 B6 B10 -39.5(3) . . . . ?
B3 C1 B6 B10 65.9(4) . . . . ?
S1 C1 B6 B10 -152.3(3) . . . . ?
C2 C1 B6 B11 35.6(3) . . . . ?
B4 C1 B6 B11 -65.4(4) . . . . ?
B5 C1 B6 B11 -102.7(4) . . . . ?
B3 C1 B6 B11 2.7(5) . . . . ?
S1 C1 B6 B11 144.6(3) . . . . ?
B11 C2 B6 C1 138.7(3) . . . . ?
B7 C2 B6 C1 101.5(3) . . . . ?
B3 C2 B6 C1 32.9(3) . . . . ?
P1 C2 B6 C1 -99.7(3) . . . . ?
C1 C2 B6 B5 -36.1(3) . . . . ?
B11 C2 B6 B5 102.6(4) . . . . ?
B7 C2 B6 B5 65.3(4) . . . . ?
B3 C2 B6 B5 -3.3(5) . . . . ?
P1 C2 B6 B5 -135.9(3) . . . . ?
C1 C2 B6 B10 -99.4(3) . . . . ?
B11 C2 B6 B10 39.3(3) . . . . ?
B7 C2 B6 B10 2.1(4) . . . . ?
B3 C2 B6 B10 -66.5(4) . . . . ?
P1 C2 B6 B10 160.9(2) . . . . ?
C1 C2 B6 B11 -138.7(3) . . . . ?
B7 C2 B6 B11 -37.2(3) . . . . ?
B3 C2 B6 B11 -105.8(4) . . . . ?
P1 C2 B6 B11 121.6(3) . . . . ?
B4 B5 B6 C1 -34.2(3) . . . . ?
B9 B5 B6 C1 -97.9(4) . . . . ?
B10 B5 B6 C1 -135.4(3) . . . . ?
C1 B5 B6 C2 36.0(3) . . . . ?
B4 B5 B6 C2 1.8(5) . . . . ?
B9 B5 B6 C2 -61.9(5) . . . . ?
B10 B5 B6 C2 -99.4(3) . . . . ?
C1 B5 B6 B10 135.4(3) . . . . ?
B4 B5 B6 B10 101.3(3) . . . . ?
B9 B5 B6 B10 37.6(4) . . . . ?
C1 B5 B6 B11 97.2(3) . . . . ?
B4 B5 B6 B11 63.0(5) . . . . ?
B9 B5 B6 B11 -0.7(5) . . . . ?
B10 B5 B6 B11 -38.3(3) . . . . ?
C1 C2 B7 B12 62.7(4) . . . . ?
B11 C2 B7 B12 -39.9(3) . . . . ?
B3 C2 B7 B12 102.1(4) . . . . ?
B6 C2 B7 B12 -2.8(4) . . . . ?
P1 C2 B7 B12 -158.9(3) . . . . ?
C1 C2 B7 B8 -0.8(5) . . . . ?
B11 C2 B7 B8 -103.4(4) . . . . ?
B3 C2 B7 B8 38.6(4) . . . . ?
B6 C2 B7 B8 -66.3(4) . . . . ?
P1 C2 B7 B8 137.6(4) . . . . ?
C1 C2 B7 B11 102.6(4) . . . . ?
B3 C2 B7 B11 142.0(4) . . . . ?
B6 C2 B7 B11 37.1(3) . . . . ?
P1 C2 B7 B11 -119.0(3) . . . . ?
C1 C2 B7 B3 -39.4(3) . . . . ?
B11 C2 B7 B3 -142.0(4) . . . . ?
B6 C2 B7 B3 -104.8(4) . . . . ?
P1 C2 B7 B3 99.0(4) . . . . ?
C1 B3 B7 C2 36.6(3) . . . . ?
B8 B3 B7 C2 135.8(4) . . . . ?
B4 B3 B7 C2 97.1(3) . . . . ?
C2 B3 B7 B12 -97.8(3) . . . . ?
C1 B3 B7 B12 -61.2(4) . . . . ?
B8 B3 B7 B12 37.9(3) . . . . ?
B4 B3 B7 B12 -0.7(3) . . . . ?
C2 B3 B7 B8 -135.8(4) . . . . ?
C1 B3 B7 B8 -99.2(4) . . . . ?
B4 B3 B7 B8 -38.7(3) . . . . ?
C2 B3 B7 B11 -33.5(4) . . . . ?
C1 B3 B7 B11 3.1(5) . . . . ?
B8 B3 B7 B11 102.3(4) . . . . ?
B4 B3 B7 B11 63.6(4) . . . . ?
C2 B7 B8 B3 -38.4(3) . . . . ?
B12 B7 B8 B3 -138.1(3) . . . . ?
B11 B7 B8 B3 -99.9(3) . . . . ?
C2 B7 B8 B12 99.7(3) . . . . ?
B11 B7 B8 B12 38.2(3) . . . . ?
B3 B7 B8 B12 138.1(3) . . . . ?
C2 B7 B8 B4 0.2(5) . . . . ?
B12 B7 B8 B4 -99.5(4) . . . . ?
B11 B7 B8 B4 -61.3(5) . . . . ?
B3 B7 B8 B4 38.6(4) . . . . ?
C2 B7 B8 B9 62.9(5) . . . . ?
B12 B7 B8 B9 -36.8(3) . . . . ?
B11 B7 B8 B9 1.4(5) . . . . ?
B3 B7 B8 B9 101.2(4) . . . . ?
C2 B3 B8 B7 37.9(3) . . . . ?
C1 B3 B8 B7 98.3(3) . . . . ?
B4 B3 B8 B7 136.7(3) . . . . ?
C2 B3 B8 B12 0.8(4) . . . . ?
C1 B3 B8 B12 61.2(4) . . . . ?
B4 B3 B8 B12 99.6(4) . . . . ?
B7 B3 B8 B12 -37.1(3) . . . . ?
C2 B3 B8 B4 -98.8(3) . . . . ?
C1 B3 B8 B4 -38.4(3) . . . . ?
B7 B3 B8 B4 -136.7(3) . . . . ?
C2 B3 B8 B9 -62.5(4) . . . . ?
C1 B3 B8 B9 -2.2(4) . . . . ?
B4 B3 B8 B9 36.3(3) . . . . ?
B7 B3 B8 B9 -100.4(4) . . . . ?
C1 B4 B8 B7 0.4(6) . . . . ?
B3 B4 B8 B7 -39.2(4) . . . . ?
B5 B4 B8 B7 62.1(6) . . . . ?
B9 B4 B8 B7 100.0(4) . . . . ?
C1 B4 B8 B3 39.6(3) . . . . ?
B5 B4 B8 B3 101.3(4) . . . . ?
B9 B4 B8 B3 139.2(3) . . . . ?
C1 B4 B8 B12 -61.8(5) . . . . ?
B3 B4 B8 B12 -101.4(4) . . . . ?
B5 B4 B8 B12 -0.1(6) . . . . ?
B9 B4 B8 B12 37.7(4) . . . . ?
C1 B4 B8 B9 -99.6(4) . . . . ?
B3 B4 B8 B9 -139.2(3) . . . . ?
B5 B4 B8 B9 -37.9(4) . . . . ?
C1 B5 B9 B4 37.8(3) . . . . ?
B6 B5 B9 B4 100.6(4) . . . . ?
B10 B5 B9 B4 137.8(4) . . . . ?
C1 B5 B9 B12 -62.0(5) . . . . ?
B6 B5 B9 B12 0.8(5) . . . . ?
B4 B5 B9 B12 -99.9(5) . . . . ?
B10 B5 B9 B12 37.9(4) . . . . ?
C1 B5 B9 B10 -100.0(4) . . . . ?
B6 B5 B9 B10 -37.2(4) . . . . ?
B4 B5 B9 B10 -137.8(4) . . . . ?
C1 B5 B9 B8 0.4(4) . . . . ?
B6 B5 B9 B8 63.2(5) . . . . ?
B4 B5 B9 B8 -37.4(3) . . . . ?
B10 B5 B9 B8 100.4(4) . . . . ?
C1 B4 B9 B5 -37.9(3) . . . . ?
B3 B4 B9 B5 -101.1(3) . . . . ?
B8 B4 B9 B5 -137.8(4) . . . . ?
C1 B4 B9 B12 62.4(4) . . . . ?
B3 B4 B9 B12 -0.8(4) . . . . ?
B5 B4 B9 B12 100.3(4) . . . . ?
B8 B4 B9 B12 -37.4(3) . . . . ?
C1 B4 B9 B10 -0.5(4) . . . . ?
B3 B4 B9 B10 -63.6(4) . . . . ?
B5 B4 B9 B10 37.5(3) . . . . ?
B8 B4 B9 B10 -100.3(4) . . . . ?
C1 B4 B9 B8 99.8(4) . . . . ?
B3 B4 B9 B8 36.7(3) . . . . ?
B5 B4 B9 B8 137.8(4) . . . . ?
B7 B8 B9 B5 -63.4(4) . . . . ?
B3 B8 B9 B5 1.1(4) . . . . ?
B12 B8 B9 B5 -99.9(4) . . . . ?
B4 B8 B9 B5 37.6(3) . . . . ?
B7 B8 B9 B4 -101.0(4) . . . . ?
B3 B8 B9 B4 -36.4(3) . . . . ?
B12 B8 B9 B4 -137.4(4) . . . . ?
B7 B8 B9 B12 36.4(3) . . . . ?
B3 B8 B9 B12 101.0(4) . . . . ?
B4 B8 B9 B12 137.4(4) . . . . ?
B7 B8 B9 B10 -0.5(5) . . . . ?
B3 B8 B9 B10 64.0(4) . . . . ?
B12 B8 B9 B10 -37.0(3) . . . . ?
B4 B8 B9 B10 100.5(4) . . . . ?
C1 B6 B10 B5 38.5(3) . . . . ?
C2 B6 B10 B5 99.4(3) . . . . ?
B11 B6 B10 B5 137.6(3) . . . . ?
C1 B6 B10 B11 -99.1(3) . . . . ?
C2 B6 B10 B11 -38.2(3) . . . . ?
B5 B6 B10 B11 -137.6(3) . . . . ?
C1 B6 B10 B12 -61.4(4) . . . . ?
C2 B6 B10 B12 -0.6(4) . . . . ?
B5 B6 B10 B12 -99.9(3) . . . . ?
B11 B6 B10 B12 37.7(3) . . . . ?
C1 B6 B10 B9 1.8(4) . . . . ?
C2 B6 B10 B9 62.6(4) . . . . ?
B5 B6 B10 B9 -36.7(3) . . . . ?
B11 B6 B10 B9 100.9(3) . . . . ?
C1 B5 B10 B6 -39.1(3) . . . . ?
B4 B5 B10 B6 -100.7(4) . . . . ?
B9 B5 B10 B6 -138.5(4) . . . . ?
C1 B5 B10 B11 -1.5(4) . . . . ?
B6 B5 B10 B11 37.6(3) . . . . ?
B4 B5 B10 B11 -63.0(5) . . . . ?
B9 B5 B10 B11 -100.9(4) . . . . ?
C1 B5 B10 B12 61.4(5) . . . . ?
B6 B5 B10 B12 100.5(4) . . . . ?
B4 B5 B10 B12 -0.2(6) . . . . ?
B9 B5 B10 B12 -38.0(4) . . . . ?
C1 B5 B10 B9 99.4(4) . . . . ?
B6 B5 B10 B9 138.5(4) . . . . ?
B4 B5 B10 B9 37.9(4) . . . . ?
B5 B9 B10 B6 36.7(3) . . . . ?
B4 B9 B10 B6 -0.8(4) . . . . ?
B12 B9 B10 B6 -100.4(4) . . . . ?
B8 B9 B10 B6 -63.7(4) . . . . ?
B4 B9 B10 B5 -37.5(4) . . . . ?
B12 B9 B10 B5 -137.1(5) . . . . ?
B8 B9 B10 B5 -100.4(5) . . . . ?
B5 B9 B10 B11 99.9(4) . . . . ?
B4 B9 B10 B11 62.3(4) . . . . ?
B12 B9 B10 B11 -37.3(4) . . . . ?
B8 B9 B10 B11 -0.5(5) . . . . ?
B5 B9 B10 B12 137.1(5) . . . . ?
B4 B9 B10 B12 99.6(5) . . . . ?
B8 B9 B10 B12 36.8(4) . . . . ?
C1 C2 B11 B7 -103.0(3) . . . . ?
B3 C2 B11 B7 -36.7(3) . . . . ?
B6 C2 B11 B7 -140.8(4) . . . . ?
P1 C2 B11 B7 116.6(3) . . . . ?
C1 C2 B11 B6 37.7(3) . . . . ?
B7 C2 B11 B6 140.8(4) . . . . ?
B3 C2 B11 B6 104.0(4) . . . . ?
P1 C2 B11 B6 -102.7(3) . . . . ?
C1 C2 B11 B12 -64.1(3) . . . . ?
B7 C2 B11 B12 38.9(3) . . . . ?
B3 C2 B11 B12 2.2(4) . . . . ?
B6 C2 B11 B12 -101.8(4) . . . . ?
P1 C2 B11 B12 155.5(3) . . . . ?
C1 C2 B11 B10 -1.2(3) . . . . ?
B7 C2 B11 B10 101.8(3) . . . . ?
B3 C2 B11 B10 65.1(3) . . . . ?
B6 C2 B11 B10 -39.0(3) . . . . ?
P1 C2 B11 B10 -141.6(3) . . . . ?
B12 B7 B11 C2 135.0(3) . . . . ?
B8 B7 B11 C2 96.7(4) . . . . ?
B3 B7 B11 C2 33.7(4) . . . . ?
C2 B7 B11 B6 -35.3(4) . . . . ?
B12 B7 B11 B6 99.7(4) . . . . ?
B8 B7 B11 B6 61.4(5) . . . . ?
B3 B7 B11 B6 -1.6(5) . . . . ?
C2 B7 B11 B12 -135.0(3) . . . . ?
B8 B7 B11 B12 -38.2(3) . . . . ?
B3 B7 B11 B12 -101.3(4) . . . . ?
C2 B7 B11 B10 -98.4(3) . . . . ?
B12 B7 B11 B10 36.5(3) . . . . ?
B8 B7 B11 B10 -1.7(4) . . . . ?
B3 B7 B11 B10 -64.7(5) . . . . ?
C1 B6 B11 C2 -35.7(3) . . . . ?
B5 B6 B11 C2 -97.2(4) . . . . ?
B10 B6 B11 C2 -135.5(3) . . . . ?
C1 B6 B11 B7 -0.6(5) . . . . ?
C2 B6 B11 B7 35.1(3) . . . . ?
B5 B6 B11 B7 -62.1(5) . . . . ?
B10 B6 B11 B7 -100.4(4) . . . . ?
C1 B6 B11 B12 61.9(5) . . . . ?
C2 B6 B11 B12 97.6(4) . . . . ?
B5 B6 B11 B12 0.4(5) . . . . ?
B10 B6 B11 B12 -37.9(3) . . . . ?
C1 B6 B11 B10 99.9(4) . . . . ?
C2 B6 B11 B10 135.5(3) . . . . ?
B5 B6 B11 B10 38.3(4) . . . . ?
B6 B10 B11 C2 39.1(3) . . . . ?
B5 B10 B11 C2 1.7(4) . . . . ?
B12 B10 B11 C2 -98.5(3) . . . . ?
B9 B10 B11 C2 -61.1(4) . . . . ?
B6 B10 B11 B7 101.6(3) . . . . ?
B5 B10 B11 B7 64.1(4) . . . . ?
B12 B10 B11 B7 -36.0(3) . . . . ?
B9 B10 B11 B7 1.3(4) . . . . ?
B5 B10 B11 B6 -37.4(3) . . . . ?
B12 B10 B11 B6 -137.6(3) . . . . ?
B9 B10 B11 B6 -100.2(4) . . . . ?
B6 B10 B11 B12 137.6(3) . . . . ?
B5 B10 B11 B12 100.1(3) . . . . ?
B9 B10 B11 B12 37.4(3) . . . . ?
C2 B7 B12 B11 38.8(3) . . . . ?
B8 B7 B12 B11 138.0(3) . . . . ?
B3 B7 B12 B11 100.8(3) . . . . ?
C2 B7 B12 B8 -99.2(3) . . . . ?
B11 B7 B12 B8 -138.0(3) . . . . ?
B3 B7 B12 B8 -37.3(3) . . . . ?
C2 B7 B12 B10 2.3(4) . . . . ?
B8 B7 B12 B10 101.5(3) . . . . ?
B11 B7 B12 B10 -36.5(3) . . . . ?
B3 B7 B12 B10 64.2(4) . . . . ?
C2 B7 B12 B9 -61.7(4) . . . . ?
B8 B7 B12 B9 37.5(3) . . . . ?
B11 B7 B12 B9 -100.5(3) . . . . ?
B3 B7 B12 B9 0.2(4) . . . . ?
C2 B11 B12 B7 -39.1(3) . . . . ?
B6 B11 B12 B7 -101.7(4) . . . . ?
B10 B11 B12 B7 -139.3(3) . . . . ?
C2 B11 B12 B8 -1.6(4) . . . . ?
B7 B11 B12 B8 37.5(3) . . . . ?
B6 B11 B12 B8 -64.2(5) . . . . ?
B10 B11 B12 B8 -101.8(4) . . . . ?
C2 B11 B12 B10 100.2(3) . . . . ?
B7 B11 B12 B10 139.3(3) . . . . ?
B6 B11 B12 B10 37.6(3) . . . . ?
C2 B11 B12 B9 62.7(5) . . . . ?
B7 B11 B12 B9 101.8(4) . . . . ?
B6 B11 B12 B9 0.1(5) . . . . ?
B10 B11 B12 B9 -37.5(4) . . . . ?
B3 B8 B12 B7 38.0(3) . . . . ?
B4 B8 B12 B7 101.1(4) . . . . ?
B9 B8 B12 B7 138.6(3) . . . . ?
B7 B8 B12 B11 -37.6(3) . . . . ?
B3 B8 B12 B11 0.5(5) . . . . ?
B4 B8 B12 B11 63.5(5) . . . . ?
B9 B8 B12 B11 101.1(4) . . . . ?
B7 B8 B12 B10 -101.1(4) . . . . ?
B3 B8 B12 B10 -63.1(5) . . . . ?
B4 B8 B12 B10 0.0(6) . . . . ?
B9 B8 B12 B10 37.5(4) . . . . ?
B7 B8 B12 B9 -138.6(3) . . . . ?
B3 B8 B12 B9 -100.6(4) . . . . ?
B4 B8 B12 B9 -37.5(4) . . . . ?
B6 B10 B12 B7 -1.1(4) . . . . ?
B5 B10 B12 B7 -63.7(5) . . . . ?
B11 B10 B12 B7 36.6(3) . . . . ?
B9 B10 B12 B7 -101.5(4) . . . . ?
B6 B10 B12 B11 -37.7(3) . . . . ?
B5 B10 B12 B11 -100.3(4) . . . . ?
B9 B10 B12 B11 -138.2(4) . . . . ?
B6 B10 B12 B8 62.7(5) . . . . ?
B5 B10 B12 B8 0.1(6) . . . . ?
B11 B10 B12 B8 100.4(5) . . . . ?
B9 B10 B12 B8 -37.7(5) . . . . ?
B6 B10 B12 B9 100.4(4) . . . . ?
B5 B10 B12 B9 37.8(4) . . . . ?
B11 B10 B12 B9 138.2(4) . . . . ?
B5 B9 B12 B7 63.3(4) . . . . ?
B4 B9 B12 B7 0.3(4) . . . . ?
B10 B9 B12 B7 101.2(4) . . . . ?
B8 B9 B12 B7 -37.2(3) . . . . ?
B5 B9 B12 B11 -0.5(5) . . . . ?
B4 B9 B12 B11 -63.4(4) . . . . ?
B10 B9 B12 B11 37.4(4) . . . . ?
B8 B9 B12 B11 -101.0(4) . . . . ?
B5 B9 B12 B8 100.5(5) . . . . ?
B4 B9 B12 B8 37.6(3) . . . . ?
B10 B9 B12 B8 138.4(5) . . . . ?
B5 B9 B12 B10 -37.9(4) . . . . ?
B4 B9 B12 B10 -100.8(4) . . . . ?
B8 B9 B12 B10 -138.4(5) . . . . ?
